data_7008538
loop_
_publ_author_name
'Wiecko, Michal'
'Girnt, Denise'
'Rast\"atter, Marcus'
'Panda, Tarun K.'
'Roesky, Peter W.'

_publ_section_title
;
 Zirconium complexes having a chiral phosphanylamide in the
 co-ordination sphere.
;
_journal_issue 12
_journal_name_full 'Dalton transactions (Cambridge, England : 2003)'
_journal_page_first 2147
_journal_page_last 2150
_journal_paper_doi 10.1039/b503956h
_journal_year 2005
_chemical_absolute_configuration rmad
_chemical_formula_moiety 'C30 H29 Cl N P Zr'
_chemical_formula_sum 'C30 H29 Cl N P Zr'
_chemical_formula_weight 561.18
_chemical_name_systematic
;
?
;
_space_group_IT_number 4
_symmetry_cell_setting monoclinic
_symmetry_space_group_name_Hall 'P 2yb'
_symmetry_space_group_name_H-M 'P 1 21 1'
_atom_sites_solution_hydrogens geom
_atom_sites_solution_primary direct
_atom_sites_solution_secondary difmap
_audit_creation_method SHELXL-97
_cell_angle_alpha 90.00
_cell_angle_beta 94.471(4)
_cell_angle_gamma 90.00
_cell_formula_units_Z 2
_cell_length_a 8.7121(17)
_cell_length_b 10.833(2)
_cell_length_c 13.593(3)
_cell_measurement_temperature 173(2)
_cell_volume 1279.0(4)
_computing_cell_refinement 'Bruker SMART'
_computing_data_collection 'Bruker SMART'
_computing_data_reduction 'Bruker SHELXTL'
_computing_molecular_graphics Diamond
_computing_publication_material 'Bruker SHELXTL'
_computing_structure_refinement 'SHELXL-97 (Sheldrick, 1997)'
_computing_structure_solution 'SHELXS-97 (Sheldrick, 1997)'
_diffrn_ambient_temperature 173(2)
_diffrn_measured_fraction_theta_full 0.990
_diffrn_measured_fraction_theta_max 0.990
_diffrn_measurement_device_type 'Bruker Smart 1000 CCD'
_diffrn_measurement_method 'area detector'
_diffrn_radiation_monochromator graphite
_diffrn_radiation_source 'fine-focus sealed tube'
_diffrn_radiation_type MoK\a
_diffrn_radiation_wavelength 0.71073
_diffrn_reflns_av_R_equivalents 0.0118
_diffrn_reflns_av_sigmaI/netI 0.0190
_diffrn_reflns_limit_h_max 12
_diffrn_reflns_limit_h_min -12
_diffrn_reflns_limit_k_max 15
_diffrn_reflns_limit_k_min -15
_diffrn_reflns_limit_l_max 19
_diffrn_reflns_limit_l_min -19
_diffrn_reflns_number 15936
_diffrn_reflns_theta_full 30.56
_diffrn_reflns_theta_max 30.56
_diffrn_reflns_theta_min 2.34
_exptl_absorpt_coefficient_mu 0.616
_exptl_absorpt_correction_T_max 0.806
_exptl_absorpt_correction_T_min 0.697
_exptl_absorpt_correction_type empirical
_exptl_absorpt_process_details 'SADABS - Bruker/Siemens'
_exptl_crystal_colour colorless
_exptl_crystal_density_diffrn 1.457
_exptl_crystal_density_method 'not measured'
_exptl_crystal_description plates
_exptl_crystal_F_000 576
_exptl_crystal_size_max 0.75
_exptl_crystal_size_mid 0.35
_exptl_crystal_size_min 0.35
_refine_diff_density_max 0.337
_refine_diff_density_min -0.226
_refine_diff_density_rms 0.038
_refine_ls_abs_structure_details 'Flack H D (1983), Acta Cryst. A39, 876-881'
_refine_ls_abs_structure_Flack 0.004(15)
_refine_ls_extinction_method none
_refine_ls_goodness_of_fit_ref 1.039
_refine_ls_hydrogen_treatment mixed
_refine_ls_matrix_type full
_refine_ls_number_parameters 308
_refine_ls_number_reflns 7689
_refine_ls_number_restraints 1
_refine_ls_restrained_S_all 1.039
_refine_ls_R_factor_all 0.0176
_refine_ls_R_factor_gt 0.0167
_refine_ls_shift/su_max 0.004
_refine_ls_shift/su_mean 0.000
_refine_ls_structure_factor_coef Fsqd
_refine_ls_weighting_details 'calc w=1/[\s^2^(Fo^2^)+(0.0247P)^2^+0.1251P] where P=(Fo^2^+2Fc^2^)/3'
_refine_ls_weighting_scheme calc
_refine_ls_wR_factor_gt 0.0440
_refine_ls_wR_factor_ref 0.0443
_reflns_number_gt 7480
_reflns_number_total 7689
_reflns_threshold_expression >2sigma(I)
_cod_data_source_file b503956h.txt
_cod_data_source_block 4b
_cod_original_sg_symbol_H-M P2(1)
_cod_database_code 7008538

loop_
_symmetry_equiv_pos_as_xyz
'x, y, z'
'-x, y+1/2, -z'

loop_
_atom_site_label
_atom_site_type_symbol
_atom_site_fract_x
_atom_site_fract_y
_atom_site_fract_z
_atom_site_U_iso_or_equiv
_atom_site_adp_type
_atom_site_occupancy
_atom_site_symmetry_multiplicity
_atom_site_calc_flag
_atom_site_refinement_flags
_atom_site_disorder_assembly
_atom_site_disorder_group
Zr1 Zr 0.699874(11) 1.737881(10) 0.879450(7) 0.01964(3) Uani 1 1 d . . .
Cl1 Cl 0.45508(4) 1.75034(4) 0.96998(2) 0.03265(7) Uani 1 1 d . . .
N1 N 0.56735(11) 1.61368(10) 0.77696(7) 0.01974(17) Uani 1 1 d . . .
P1 P 0.72256(3) 1.60721(3) 0.71628(2) 0.01870(5) Uani 1 1 d . . .
C100 C 0.42522(14) 1.54365(11) 0.74724(9) 0.0221(2) Uani 1 1 d . . .
H100 H 0.4555 1.4729 0.7057 0.027 Uiso 1 1 calc R . .
C1 C 0.80620(14) 1.45320(11) 0.71774(9) 0.0213(2) Uani 1 1 d . . .
C2 C 0.95143(15) 1.43792(12) 0.68212(9) 0.0262(2) Uani 1 1 d . . .
H2 H 1.0009 1.5063 0.6543 0.031 Uiso 1 1 calc R . .
C3 C 1.02406(16) 1.32325(14) 0.68716(10) 0.0314(3) Uani 1 1 d . . .
H3 H 1.1219 1.3132 0.6618 0.038 Uiso 1 1 calc R . .
C4 C 0.95367(18) 1.22417(15) 0.72911(10) 0.0361(3) Uani 1 1 d . . .
H4 H 1.0029 1.1459 0.7321 0.043 Uiso 1 1 calc R . .
C5 C 0.81123(15) 1.23851(18) 0.76695(10) 0.0356(2) Uani 1 1 d . . .
H5 H 0.7637 1.1704 0.7964 0.043 Uiso 1 1 calc R . .
C6 C 0.73815(16) 1.35293(12) 0.76167(10) 0.0276(2) Uani 1 1 d . . .
H6 H 0.6412 1.3627 0.7882 0.033 Uiso 1 1 calc R . .
C7 C 0.67504(13) 1.63777(11) 0.58424(8) 0.0212(2) Uani 1 1 d . . .
C8 C 0.72344(15) 1.56251(13) 0.50916(9) 0.0278(2) Uani 1 1 d . . .
H8 H 0.7875 1.4933 0.5254 0.033 Uiso 1 1 calc R . .
C9 C 0.67829(18) 1.58824(15) 0.41049(10) 0.0351(3) Uani 1 1 d . . .
H9 H 0.7131 1.5370 0.3601 0.042 Uiso 1 1 calc R . .
C10 C 0.58375(18) 1.68735(15) 0.38539(10) 0.0342(3) Uani 1 1 d . . .
H10 H 0.5528 1.7039 0.3181 0.041 Uiso 1 1 calc R . .
C11 C 0.53447(16) 1.76239(12) 0.45890(10) 0.0314(3) Uani 1 1 d . . .
H11 H 0.4690 1.8306 0.4421 0.038 Uiso 1 1 calc R . .
C12 C 0.58043(13) 1.73847(16) 0.55746(8) 0.02609(19) Uani 1 1 d . . .
H12 H 0.5470 1.7914 0.6073 0.031 Uiso 1 1 calc R . .
C13 C 0.30937(13) 1.62026(13) 0.68442(9) 0.0247(2) Uani 1 1 d . . .
C14 C 0.26815(17) 1.58491(16) 0.58687(10) 0.0339(3) Uani 1 1 d . . .
H14 H 0.3137 1.5139 0.5602 0.041 Uiso 1 1 calc R . .
C15 C 0.16024(19) 1.65381(19) 0.52873(12) 0.0456(4) Uani 1 1 d . . .
H15 H 0.1331 1.6295 0.4625 0.055 Uiso 1 1 calc R . .
C16 C 0.09322(17) 1.7560(2) 0.56616(12) 0.0481(5) Uani 1 1 d . . .
H16 H 0.0195 1.8022 0.5262 0.058 Uiso 1 1 calc R . .
C17 C 0.13344(18) 1.79187(17) 0.66270(14) 0.0439(4) Uani 1 1 d . . .
H17 H 0.0871 1.8629 0.6887 0.053 Uiso 1 1 calc R . .
C18 C 0.24145(14) 1.72453(17) 0.72190(10) 0.0322(3) Uani 1 1 d . . .
H18 H 0.2686 1.7499 0.7879 0.039 Uiso 1 1 calc R . .
C19 C 0.35361(16) 1.48881(14) 0.83699(10) 0.0292(3) Uani 1 1 d . . .
H19A H 0.4309 1.4394 0.8757 0.044 Uiso 1 1 calc R . .
H19B H 0.2662 1.4362 0.8146 0.044 Uiso 1 1 calc R . .
H19C H 0.3180 1.5557 0.8780 0.044 Uiso 1 1 calc R . .
C20 C 0.60706(16) 1.92586(12) 0.77966(11) 0.0296(3) Uani 1 1 d . . .
H20 H 0.5135 1.9175 0.7395 0.035 Uiso 1 1 calc R . .
C21 C 0.75551(17) 1.90008(12) 0.75101(10) 0.0281(3) Uani 1 1 d . . .
H21 H 0.7802 1.8734 0.6876 0.034 Uiso 1 1 calc R . .
C22 C 0.86099(17) 1.92091(13) 0.83341(11) 0.0319(3) Uani 1 1 d . . .
H22 H 0.9691 1.9084 0.8359 0.038 Uiso 1 1 calc R . .
C23 C 0.7778(2) 1.96349(13) 0.91128(11) 0.0352(3) Uani 1 1 d . . .
H23 H 0.8205 1.9864 0.9751 0.042 Uiso 1 1 calc R . .
C24 C 0.6218(2) 1.96644(13) 0.87885(12) 0.0356(3) Uani 1 1 d . . .
H24 H 0.5400 1.9913 0.9167 0.043 Uiso 1 1 calc R . .
C25 C 0.9183(2) 1.58873(18) 0.92528(12) 0.0491(5) Uani 1 1 d . . .
H25 H 0.9623 1.5470 0.8728 0.059 Uiso 1 1 calc R . .
C26 C 0.96575(18) 1.70247(16) 0.96560(13) 0.0418(4) Uani 1 1 d . . .
H26 H 1.0479 1.7518 0.9456 0.050 Uiso 1 1 calc R . .
C27 C 0.87157(19) 1.7304(2) 1.03989(10) 0.0456(4) Uani 1 1 d . . .
H27 H 0.8776 1.8026 1.0797 0.055 Uiso 1 1 calc R . .
C28 C 0.7675(2) 1.6353(2) 1.04631(13) 0.0570(6) Uani 1 1 d . . .
H28 H 0.6900 1.6310 1.0916 0.068 Uiso 1 1 calc R . .
C29 C 0.7944(3) 1.54731(17) 0.97593(16) 0.0572(6) Uani 1 1 d . . .
H29 H 0.7390 1.4725 0.9642 0.069 Uiso 1 1 calc R . .

loop_
_atom_site_aniso_label
_atom_site_aniso_U_11
_atom_site_aniso_U_22
_atom_site_aniso_U_33
_atom_site_aniso_U_23
_atom_site_aniso_U_13
_atom_site_aniso_U_12
Zr1 0.02041(5) 0.01872(4) 0.01934(4) -0.00090(4) -0.00133(3) -0.00086(5)
Cl1 0.03246(14) 0.03635(19) 0.03028(13) -0.00711(14) 0.00974(10) -0.00380(15)
N1 0.0185(4) 0.0206(4) 0.0199(4) -0.0010(4) 0.0003(3) -0.0014(4)
P1 0.01918(13) 0.01675(13) 0.01998(13) 0.00036(10) 0.00031(10) -0.00066(10)
C100 0.0216(5) 0.0236(5) 0.0206(5) 0.0014(4) -0.0017(4) -0.0035(4)
C1 0.0227(5) 0.0189(5) 0.0217(5) -0.0015(4) -0.0026(4) 0.0005(4)
C2 0.0249(6) 0.0271(6) 0.0263(6) -0.0014(4) -0.0009(5) 0.0022(5)
C3 0.0292(6) 0.0337(7) 0.0301(6) -0.0081(5) -0.0052(5) 0.0099(5)
C4 0.0447(7) 0.0244(7) 0.0366(6) -0.0049(6) -0.0142(5) 0.0087(6)
C5 0.0405(6) 0.0205(5) 0.0439(6) 0.0065(8) -0.0096(5) -0.0017(8)
C6 0.0270(6) 0.0223(6) 0.0327(6) 0.0043(5) -0.0030(5) -0.0015(5)
C7 0.0211(5) 0.0216(5) 0.0208(5) 0.0020(4) 0.0011(4) -0.0037(4)
C8 0.0293(6) 0.0292(6) 0.0244(5) -0.0024(5) -0.0013(5) 0.0026(5)
C9 0.0399(7) 0.0423(8) 0.0227(6) -0.0050(5) 0.0003(5) 0.0023(6)
C10 0.0388(7) 0.0411(7) 0.0221(6) 0.0068(5) -0.0018(5) -0.0003(6)
C11 0.0331(6) 0.0309(8) 0.0297(6) 0.0088(5) -0.0009(5) 0.0017(5)
C12 0.0284(5) 0.0241(5) 0.0259(5) 0.0044(6) 0.0024(4) 0.0014(7)
C13 0.0178(5) 0.0328(6) 0.0231(5) 0.0074(5) 0.0000(4) -0.0046(5)
C14 0.0292(6) 0.0470(8) 0.0249(6) 0.0059(6) -0.0023(5) -0.0076(6)
C15 0.0360(8) 0.0709(12) 0.0282(7) 0.0177(7) -0.0090(6) -0.0106(8)
C16 0.0284(6) 0.0676(14) 0.0470(8) 0.0320(9) -0.0044(6) 0.0017(8)
C17 0.0286(7) 0.0492(9) 0.0546(10) 0.0183(8) 0.0070(7) 0.0081(6)
C18 0.0253(5) 0.0383(8) 0.0333(6) 0.0071(6) 0.0032(4) 0.0022(6)
C19 0.0264(6) 0.0352(7) 0.0256(6) 0.0082(5) -0.0009(5) -0.0088(5)
C20 0.0309(6) 0.0202(6) 0.0367(7) 0.0036(5) -0.0031(5) 0.0007(5)
C21 0.0369(7) 0.0186(5) 0.0289(6) 0.0015(5) 0.0040(5) -0.0025(5)
C22 0.0300(6) 0.0259(6) 0.0392(7) 0.0041(5) -0.0002(5) -0.0067(5)
C23 0.0508(9) 0.0226(6) 0.0314(7) -0.0041(5) -0.0010(6) -0.0092(6)
C24 0.0462(8) 0.0194(6) 0.0424(8) -0.0022(5) 0.0115(6) 0.0022(5)
C25 0.0571(10) 0.0533(10) 0.0329(7) -0.0128(7) -0.0222(7) 0.0328(9)
C26 0.0273(7) 0.0487(9) 0.0469(8) 0.0122(6) -0.0127(6) -0.0006(6)
C27 0.0576(9) 0.0453(8) 0.0299(6) -0.0117(8) -0.0208(6) 0.0193(10)
C28 0.0444(9) 0.0919(16) 0.0334(8) 0.0302(9) -0.0048(7) 0.0035(10)
C29 0.0644(12) 0.0322(8) 0.0677(12) 0.0193(8) -0.0413(10) -0.0107(8)

loop_
_atom_type_symbol
_atom_type_description
_atom_type_scat_dispersion_real
_atom_type_scat_dispersion_imag
_atom_type_scat_source
C C 0.0033 0.0016 'International Tables Vol C Tables 4.2.6.8 and 6.1.1.4'
H H 0.0000 0.0000 'International Tables Vol C Tables 4.2.6.8 and 6.1.1.4'
N N 0.0061 0.0033 'International Tables Vol C Tables 4.2.6.8 and 6.1.1.4'
P P 0.1023 0.0942 'International Tables Vol C Tables 4.2.6.8 and 6.1.1.4'
Cl Cl 0.1484 0.1585 'International Tables Vol C Tables 4.2.6.8 and 6.1.1.4'
Zr Zr -2.9673 0.5597 'International Tables Vol C Tables 4.2.6.8 and 6.1.1.4'

loop_
_geom_angle_atom_site_label_1
_geom_angle_atom_site_label_2
_geom_angle_atom_site_label_3
_geom_angle
_geom_angle_site_symmetry_1
_geom_angle_site_symmetry_3
_geom_angle_publ_flag
N1 Zr1 C22 126.56(4) . . ?
N1 Zr1 C25 96.46(5) . . ?
C22 Zr1 C25 98.03(7) . . ?
N1 Zr1 C26 127.90(5) . . ?
C22 Zr1 C26 74.32(5) . . ?
C25 Zr1 C26 31.96(6) . . ?
N1 Zr1 C20 91.30(5) . . ?
C22 Zr1 C20 53.23(5) . . ?
C25 Zr1 C20 147.36(6) . . ?
C26 Zr1 C20 127.37(5) . . ?
N1 Zr1 Cl1 85.44(3) . . ?
C22 Zr1 Cl1 125.32(4) . . ?
C25 Zr1 Cl1 123.73(5) . . ?
C26 Zr1 Cl1 123.54(4) . . ?
C20 Zr1 Cl1 88.39(4) . . ?
N1 Zr1 C27 140.09(6) . . ?
C22 Zr1 C27 86.38(6) . . ?
C25 Zr1 C27 52.44(5) . . ?
C26 Zr1 C27 31.54(6) . . ?
C20 Zr1 C27 128.54(6) . . ?
Cl1 Zr1 C27 92.63(4) . . ?
N1 Zr1 C29 87.88(5) . . ?
C22 Zr1 C29 126.70(6) . . ?
C25 Zr1 C29 31.93(7) . . ?
C26 Zr1 C29 52.71(6) . . ?
C20 Zr1 C29 178.74(7) . . ?
Cl1 Zr1 C29 92.49(6) . . ?
C27 Zr1 C29 52.33(7) . . ?
N1 Zr1 C21 96.10(4) . . ?
C22 Zr1 C21 32.20(5) . . ?
C25 Zr1 C21 115.35(6) . . ?
C26 Zr1 C21 101.79(5) . . ?
C20 Zr1 C21 32.08(4) . . ?
Cl1 Zr1 C21 120.34(3) . . ?
C27 Zr1 C21 118.54(6) . . ?
C29 Zr1 C21 147.10(7) . . ?
N1 Zr1 C28 111.71(6) . . ?
C22 Zr1 C28 117.77(6) . . ?
C25 Zr1 C28 52.26(7) . . ?
C26 Zr1 C28 52.14(6) . . ?
C20 Zr1 C28 149.77(7) . . ?
Cl1 Zr1 C28 74.79(5) . . ?
C27 Zr1 C28 31.38(7) . . ?
C29 Zr1 C28 31.48(8) . . ?
C21 Zr1 C28 149.91(6) . . ?
N1 Zr1 C23 144.03(5) . . ?
C22 Zr1 C23 32.01(5) . . ?
C25 Zr1 C23 112.46(6) . . ?
C26 Zr1 C23 81.16(6) . . ?
C20 Zr1 C23 52.84(5) . . ?
Cl1 Zr1 C23 95.08(4) . . ?
C27 Zr1 C23 75.88(6) . . ?
C29 Zr1 C23 127.93(6) . . ?
C21 Zr1 C23 52.90(5) . . ?
C28 Zr1 C23 103.02(7) . . ?
N1 Zr1 C24 117.53(5) . . ?
C22 Zr1 C24 52.90(5) . . ?
C25 Zr1 C24 143.95(6) . . ?
C26 Zr1 C24 112.25(6) . . ?
C20 Zr1 C24 32.12(5) . . ?
Cl1 Zr1 C24 73.67(4) . . ?
C27 Zr1 C24 99.86(6) . . ?
C29 Zr1 C24 149.09(7) . . ?
C21 Zr1 C24 52.97(5) . . ?
C28 Zr1 C24 117.73(7) . . ?
C23 Zr1 C24 31.58(6) . . ?
C100 N1 P1 123.07(8) . . ?
C100 N1 Zr1 150.79(8) . . ?
P1 N1 Zr1 86.10(4) . . ?
N1 P1 C1 112.26(6) . . ?
N1 P1 C7 110.57(5) . . ?
C1 P1 C7 103.59(5) . . ?
N1 P1 Zr1 55.81(4) . . ?
C1 P1 Zr1 122.42(4) . . ?
C7 P1 Zr1 133.95(4) . . ?
N1 C100 C13 112.25(10) . . ?
N1 C100 C19 111.40(10) . . ?
C13 C100 C19 111.45(10) . . ?
C6 C1 C2 118.84(12) . . ?
C6 C1 P1 122.39(10) . . ?
C2 C1 P1 118.46(9) . . ?
C3 C2 C1 120.51(13) . . ?
C4 C3 C2 119.91(13) . . ?
C3 C4 C5 120.29(15) . . ?
C4 C5 C6 119.91(15) . . ?
C5 C6 C1 120.51(13) . . ?
C8 C7 C12 118.08(11) . . ?
C8 C7 P1 123.35(9) . . ?
C12 C7 P1 118.51(9) . . ?
C9 C8 C7 120.46(13) . . ?
C10 C9 C8 120.73(13) . . ?
C9 C10 C11 119.47(13) . . ?
C10 C11 C12 120.25(13) . . ?
C11 C12 C7 121.01(12) . . ?
C18 C13 C14 118.96(13) . . ?
C18 C13 C100 121.45(11) . . ?
C14 C13 C100 119.58(13) . . ?
C15 C14 C13 120.11(16) . . ?
C16 C15 C14 120.67(16) . . ?
C15 C16 C17 119.65(15) . . ?
C16 C17 C18 120.56(17) . . ?
C13 C18 C17 120.05(14) . . ?
C21 C20 C24 107.97(13) . . ?
C21 C20 Zr1 74.21(8) . . ?
C24 C20 Zr1 74.87(8) . . ?
C20 C21 C22 107.72(13) . . ?
C20 C21 Zr1 73.71(8) . . ?
C22 C21 Zr1 73.35(8) . . ?
C23 C22 C21 107.95(13) . . ?
C23 C22 Zr1 75.12(8) . . ?
C21 C22 Zr1 74.45(8) . . ?
C24 C23 C22 108.41(13) . . ?
C24 C23 Zr1 74.34(8) . . ?
C22 C23 Zr1 72.88(8) . . ?
C23 C24 C20 107.92(13) . . ?
C23 C24 Zr1 74.09(8) . . ?
C20 C24 Zr1 73.00(8) . . ?
C26 C25 C29 107.81(16) . . ?
C26 C25 Zr1 74.23(9) . . ?
C29 C25 Zr1 74.48(10) . . ?
C27 C26 C25 107.73(17) . . ?
C27 C26 Zr1 74.47(8) . . ?
C25 C26 Zr1 73.82(9) . . ?
C28 C27 C26 108.27(18) . . ?
C28 C27 Zr1 74.51(9) . . ?
C26 C27 Zr1 73.99(8) . . ?
C27 C28 C29 108.83(17) . . ?
C27 C28 Zr1 74.11(9) . . ?
C29 C28 Zr1 74.06(10) . . ?
C28 C29 C25 107.36(16) . . ?
C28 C29 Zr1 74.46(10) . . ?
C25 C29 Zr1 73.59(9) . . ?

loop_
_geom_bond_atom_site_label_1
_geom_bond_atom_site_label_2
_geom_bond_distance
_geom_bond_site_symmetry_2
_geom_bond_publ_flag
Zr1 N1 2.1985(10) . ?
Zr1 C22 2.5359(14) . ?
Zr1 C25 2.5367(16) . ?
Zr1 C26 2.5419(15) . ?
Zr1 C20 2.5436(14) . ?
Zr1 Cl1 2.5475(5) . ?
Zr1 C27 2.5479(13) . ?
Zr1 C29 2.5480(17) . ?
Zr1 C21 2.5500(13) . ?
Zr1 C28 2.5530(16) . ?
Zr1 C23 2.5644(14) . ?
Zr1 C24 2.5677(14) . ?
N1 C100 1.4812(15) . ?
N1 P1 1.6394(10) . ?
P1 C1 1.8202(12) . ?
P1 C7 1.8402(12) . ?
C100 C13 1.5173(17) . ?
C100 C19 1.5327(17) . ?
C1 C6 1.3939(17) . ?
C1 C2 1.3994(17) . ?
C2 C3 1.3934(18) . ?
C3 C4 1.381(2) . ?
C4 C5 1.389(2) . ?
C5 C6 1.393(2) . ?
C7 C8 1.3967(17) . ?
C7 C12 1.3983(19) . ?
C8 C9 1.3961(19) . ?
C9 C10 1.380(2) . ?
C10 C11 1.382(2) . ?
C11 C12 1.3924(17) . ?
C13 C18 1.390(2) . ?
C13 C14 1.3999(19) . ?
C14 C15 1.396(2) . ?
C15 C16 1.368(3) . ?
C16 C17 1.387(3) . ?
C17 C18 1.395(2) . ?
C20 C21 1.407(2) . ?
C20 C24 1.414(2) . ?
C21 C22 1.411(2) . ?
C22 C23 1.406(2) . ?
C23 C24 1.396(3) . ?
C25 C26 1.398(3) . ?
C25 C29 1.399(3) . ?
C26 C27 1.383(2) . ?
C27 C28 1.380(3) . ?
C28 C29 1.384(3) . ?

loop_
_geom_torsion_atom_site_label_1
_geom_torsion_atom_site_label_2
_geom_torsion_atom_site_label_3
_geom_torsion_atom_site_label_4
_geom_torsion
_geom_torsion_site_symmetry_1
_geom_torsion_site_symmetry_2
_geom_torsion_site_symmetry_3
_geom_torsion_site_symmetry_4
_geom_torsion_publ_flag
C22 Zr1 N1 C100 -135.65(16) . . . . ?
C25 Zr1 N1 C100 119.34(17) . . . . ?
C26 Zr1 N1 C100 125.68(16) . . . . ?
C20 Zr1 N1 C100 -92.42(16) . . . . ?
Cl1 Zr1 N1 C100 -4.14(16) . . . . ?
C27 Zr1 N1 C100 84.51(18) . . . . ?
C29 Zr1 N1 C100 88.53(17) . . . . ?
C21 Zr1 N1 C100 -124.22(16) . . . . ?
C28 Zr1 N1 C100 67.50(17) . . . . ?
C23 Zr1 N1 C100 -96.51(17) . . . . ?
C24 Zr1 N1 C100 -73.06(17) . . . . ?
C22 Zr1 N1 P1 47.21(7) . . . . ?
C25 Zr1 N1 P1 -57.80(6) . . . . ?
C26 Zr1 N1 P1 -51.45(7) . . . . ?
C20 Zr1 N1 P1 90.45(5) . . . . ?
Cl1 Zr1 N1 P1 178.73(4) . . . . ?
C27 Zr1 N1 P1 -92.62(8) . . . . ?
C29 Zr1 N1 P1 -88.60(7) . . . . ?
C21 Zr1 N1 P1 58.65(5) . . . . ?
C28 Zr1 N1 P1 -109.63(6) . . . . ?
C23 Zr1 N1 P1 86.35(8) . . . . ?
C24 Zr1 N1 P1 109.80(5) . . . . ?
C100 N1 P1 C1 -63.35(11) . . . . ?
Zr1 N1 P1 C1 114.98(5) . . . . ?
C100 N1 P1 C7 51.79(11) . . . . ?
Zr1 N1 P1 C7 -129.88(5) . . . . ?
C100 N1 P1 Zr1 -178.33(11) . . . . ?
C22 Zr1 P1 N1 -143.51(6) . . . . ?
C25 Zr1 P1 N1 120.04(7) . . . . ?
C26 Zr1 P1 N1 141.14(6) . . . . ?
C20 Zr1 P1 N1 -90.45(6) . . . . ?
Cl1 Zr1 P1 N1 -1.52(5) . . . . ?
C27 Zr1 P1 N1 125.08(8) . . . . ?
C29 Zr1 P1 N1 89.79(7) . . . . ?
C21 Zr1 P1 N1 -119.10(6) . . . . ?
C28 Zr1 P1 N1 88.85(7) . . . . ?
C23 Zr1 P1 N1 -132.04(7) . . . . ?
C24 Zr1 P1 N1 -93.34(6) . . . . ?
N1 Zr1 P1 C1 -96.38(7) . . . . ?
C22 Zr1 P1 C1 120.11(6) . . . . ?
C25 Zr1 P1 C1 23.66(7) . . . . ?
C26 Zr1 P1 C1 44.76(6) . . . . ?
C20 Zr1 P1 C1 173.17(6) . . . . ?
Cl1 Zr1 P1 C1 -97.90(5) . . . . ?
C27 Zr1 P1 C1 28.70(8) . . . . ?
C29 Zr1 P1 C1 -6.59(7) . . . . ?
C21 Zr1 P1 C1 144.51(6) . . . . ?
C28 Zr1 P1 C1 -7.53(7) . . . . ?
C23 Zr1 P1 C1 131.58(7) . . . . ?
C24 Zr1 P1 C1 170.28(6) . . . . ?
N1 Zr1 P1 C7 86.29(7) . . . . ?
C22 Zr1 P1 C7 -57.22(6) . . . . ?
C25 Zr1 P1 C7 -153.67(8) . . . . ?
C26 Zr1 P1 C7 -132.57(6) . . . . ?
C20 Zr1 P1 C7 -4.16(6) . . . . ?
Cl1 Zr1 P1 C7 84.77(5) . . . . ?
C27 Zr1 P1 C7 -148.63(8) . . . . ?
C29 Zr1 P1 C7 176.08(7) . . . . ?
C21 Zr1 P1 C7 -32.82(6) . . . . ?
C28 Zr1 P1 C7 175.14(7) . . . . ?
C23 Zr1 P1 C7 -45.75(7) . . . . ?
C24 Zr1 P1 C7 -7.05(7) . . . . ?
P1 N1 C100 C13 -95.34(11) . . . . ?
Zr1 N1 C100 C13 88.07(17) . . . . ?
P1 N1 C100 C19 138.87(10) . . . . ?
Zr1 N1 C100 C19 -37.7(2) . . . . ?
N1 P1 C1 C6 3.20(12) . . . . ?
C7 P1 C1 C6 -116.11(11) . . . . ?
Zr1 P1 C1 C6 65.87(12) . . . . ?
N1 P1 C1 C2 -170.35(9) . . . . ?
C7 P1 C1 C2 70.34(10) . . . . ?
Zr1 P1 C1 C2 -107.68(9) . . . . ?
C6 C1 C2 C3 2.39(18) . . . . ?
P1 C1 C2 C3 176.17(10) . . . . ?
C1 C2 C3 C4 -1.1(2) . . . . ?
C2 C3 C4 C5 -0.5(2) . . . . ?
C3 C4 C5 C6 0.7(2) . . . . ?
C4 C5 C6 C1 0.6(2) . . . . ?
C2 C1 C6 C5 -2.15(19) . . . . ?
P1 C1 C6 C5 -175.67(10) . . . . ?
N1 P1 C7 C8 -130.43(11) . . . . ?
C1 P1 C7 C8 -9.96(12) . . . . ?
Zr1 P1 C7 C8 167.72(8) . . . . ?
N1 P1 C7 C12 46.84(11) . . . . ?
C1 P1 C7 C12 167.31(10) . . . . ?
Zr1 P1 C7 C12 -15.01(12) . . . . ?
C12 C7 C8 C9 0.19(19) . . . . ?
P1 C7 C8 C9 177.47(11) . . . . ?
C7 C8 C9 C10 -0.8(2) . . . . ?
C8 C9 C10 C11 0.5(2) . . . . ?
C9 C10 C11 C12 0.3(2) . . . . ?
C10 C11 C12 C7 -0.9(2) . . . . ?
C8 C7 C12 C11 0.63(19) . . . . ?
P1 C7 C12 C11 -176.78(10) . . . . ?
N1 C100 C13 C18 -64.26(14) . . . . ?
C19 C100 C13 C18 61.50(15) . . . . ?
N1 C100 C13 C14 116.48(13) . . . . ?
C19 C100 C13 C14 -117.77(13) . . . . ?
C18 C13 C14 C15 -0.1(2) . . . . ?
C100 C13 C14 C15 179.21(13) . . . . ?
C13 C14 C15 C16 -0.2(2) . . . . ?
C14 C15 C16 C17 0.3(2) . . . . ?
C15 C16 C17 C18 -0.1(2) . . . . ?
C14 C13 C18 C17 0.3(2) . . . . ?
C100 C13 C18 C17 -178.96(13) . . . . ?
C16 C17 C18 C13 -0.2(2) . . . . ?
N1 Zr1 C20 C21 -99.44(8) . . . . ?
C22 Zr1 C20 C21 37.17(8) . . . . ?
C25 Zr1 C20 C21 4.69(14) . . . . ?
C26 Zr1 C20 C21 42.78(11) . . . . ?
Cl1 Zr1 C20 C21 175.16(8) . . . . ?
C27 Zr1 C20 C21 83.07(10) . . . . ?
C29 Zr1 C20 C21 -50(3) . . . . ?
C28 Zr1 C20 C21 119.86(12) . . . . ?
C23 Zr1 C20 C21 77.54(9) . . . . ?
C24 Zr1 C20 C21 114.11(12) . . . . ?
N1 Zr1 C20 C24 146.45(9) . . . . ?
C22 Zr1 C20 C24 -76.94(10) . . . . ?
C25 Zr1 C20 C24 -109.42(12) . . . . ?
C26 Zr1 C20 C24 -71.33(11) . . . . ?
Cl1 Zr1 C20 C24 61.05(9) . . . . ?
C27 Zr1 C20 C24 -31.04(12) . . . . ?
C29 Zr1 C20 C24 -164(3) . . . . ?
C21 Zr1 C20 C24 -114.11(12) . . . . ?
C28 Zr1 C20 C24 5.76(16) . . . . ?
C23 Zr1 C20 C24 -36.57(9) . . . . ?
C24 C20 C21 C22 1.87(15) . . . . ?
Zr1 C20 C21 C22 -66.00(9) . . . . ?
C24 C20 C21 Zr1 67.87(10) . . . . ?
N1 Zr1 C21 C20 82.66(9) . . . . ?
C22 Zr1 C21 C20 -114.73(12) . . . . ?
C25 Zr1 C21 C20 -177.20(8) . . . . ?
C26 Zr1 C21 C20 -146.54(9) . . . . ?
Cl1 Zr1 C21 C20 -5.61(9) . . . . ?
C27 Zr1 C21 C20 -117.88(9) . . . . ?
C29 Zr1 C21 C20 178.21(11) . . . . ?
C28 Zr1 C21 C20 -119.43(14) . . . . ?
C23 Zr1 C21 C20 -77.32(9) . . . . ?
C24 Zr1 C21 C20 -37.44(8) . . . . ?
N1 Zr1 C21 C22 -162.61(8) . . . . ?
C25 Zr1 C21 C22 -62.47(10) . . . . ?
C26 Zr1 C21 C22 -31.81(9) . . . . ?
C20 Zr1 C21 C22 114.73(12) . . . . ?
Cl1 Zr1 C21 C22 109.12(8) . . . . ?
C27 Zr1 C21 C22 -3.15(10) . . . . ?
C29 Zr1 C21 C22 -67.06(13) . . . . ?
C28 Zr1 C21 C22 -4.70(16) . . . . ?
C23 Zr1 C21 C22 37.41(9) . . . . ?
C24 Zr1 C21 C22 77.29(10) . . . . ?
C20 C21 C22 C23 -2.02(15) . . . . ?
Zr1 C21 C22 C23 -68.26(10) . . . . ?
C20 C21 C22 Zr1 66.24(9) . . . . ?
N1 Zr1 C22 C23 135.61(9) . . . . ?
C25 Zr1 C22 C23 -120.14(10) . . . . ?
C26 Zr1 C22 C23 -98.52(10) . . . . ?
C20 Zr1 C22 C23 76.86(10) . . . . ?
Cl1 Zr1 C22 C23 21.78(11) . . . . ?
C27 Zr1 C22 C23 -68.89(10) . . . . ?
C29 Zr1 C22 C23 -104.71(12) . . . . ?
C21 Zr1 C22 C23 113.89(13) . . . . ?
C28 Zr1 C22 C23 -68.77(11) . . . . ?
C24 Zr1 C22 C23 36.36(9) . . . . ?
N1 Zr1 C22 C21 21.72(10) . . . . ?
C25 Zr1 C22 C21 125.97(8) . . . . ?
C26 Zr1 C22 C21 147.60(10) . . . . ?
C20 Zr1 C22 C21 -37.03(8) . . . . ?
Cl1 Zr1 C22 C21 -92.11(8) . . . . ?
C27 Zr1 C22 C21 177.22(9) . . . . ?
C29 Zr1 C22 C21 141.40(10) . . . . ?
C28 Zr1 C22 C21 177.34(9) . . . . ?
C23 Zr1 C22 C21 -113.89(13) . . . . ?
C24 Zr1 C22 C21 -77.53(9) . . . . ?
C21 C22 C23 C24 1.41(16) . . . . ?
Zr1 C22 C23 C24 -66.41(10) . . . . ?
C21 C22 C23 Zr1 67.81(9) . . . . ?
N1 Zr1 C23 C24 42.37(13) . . . . ?
C22 Zr1 C23 C24 115.44(13) . . . . ?
C25 Zr1 C23 C24 -176.66(9) . . . . ?
C26 Zr1 C23 C24 -170.07(10) . . . . ?
C20 Zr1 C23 C24 37.23(9) . . . . ?
Cl1 Zr1 C23 C24 -46.86(9) . . . . ?
C27 Zr1 C23 C24 -138.31(10) . . . . ?
C29 Zr1 C23 C24 -144.03(11) . . . . ?
C21 Zr1 C23 C24 77.79(10) . . . . ?
C28 Zr1 C23 C24 -122.40(10) . . . . ?
N1 Zr1 C23 C22 -73.07(12) . . . . ?
C25 Zr1 C23 C22 67.90(10) . . . . ?
C26 Zr1 C23 C22 74.49(10) . . . . ?
C20 Zr1 C23 C22 -78.21(10) . . . . ?
Cl1 Zr1 C23 C22 -162.30(9) . . . . ?
C27 Zr1 C23 C22 106.25(10) . . . . ?
C29 Zr1 C23 C22 100.53(12) . . . . ?
C21 Zr1 C23 C22 -37.65(9) . . . . ?
C28 Zr1 C23 C22 122.16(10) . . . . ?
C24 Zr1 C23 C22 -115.44(13) . . . . ?
C22 C23 C24 C20 -0.25(16) . . . . ?
Zr1 C23 C24 C20 -65.69(10) . . . . ?
C22 C23 C24 Zr1 65.44(10) . . . . ?
C21 C20 C24 C23 -1.01(15) . . . . ?
Zr1 C20 C24 C23 66.41(10) . . . . ?
C21 C20 C24 Zr1 -67.42(9) . . . . ?
N1 Zr1 C24 C23 -153.49(8) . . . . ?
C22 Zr1 C24 C23 -36.88(9) . . . . ?
C25 Zr1 C24 C23 5.26(15) . . . . ?
C26 Zr1 C24 C23 10.61(11) . . . . ?
C20 Zr1 C24 C23 -114.94(13) . . . . ?
Cl1 Zr1 C24 C23 130.76(9) . . . . ?
C27 Zr1 C24 C23 40.90(10) . . . . ?
C29 Zr1 C24 C23 64.40(16) . . . . ?
C21 Zr1 C24 C23 -77.55(10) . . . . ?
C28 Zr1 C24 C23 68.33(11) . . . . ?
N1 Zr1 C24 C20 -38.55(10) . . . . ?
C22 Zr1 C24 C20 78.06(10) . . . . ?
C25 Zr1 C24 C20 120.19(11) . . . . ?
C26 Zr1 C24 C20 125.55(9) . . . . ?
Cl1 Zr1 C24 C20 -114.30(9) . . . . ?
C27 Zr1 C24 C20 155.84(9) . . . . ?
C29 Zr1 C24 C20 179.34(12) . . . . ?
C21 Zr1 C24 C20 37.39(8) . . . . ?
C28 Zr1 C24 C20 -176.73(9) . . . . ?
C23 Zr1 C24 C20 114.94(13) . . . . ?
N1 Zr1 C25 C26 170.52(11) . . . . ?
C22 Zr1 C25 C26 42.11(12) . . . . ?
C20 Zr1 C25 C26 67.86(14) . . . . ?
Cl1 Zr1 C25 C26 -100.66(12) . . . . ?
C27 Zr1 C25 C26 -37.01(11) . . . . ?
C29 Zr1 C25 C26 -114.10(15) . . . . ?
C21 Zr1 C25 C26 70.61(12) . . . . ?
C28 Zr1 C25 C26 -76.96(12) . . . . ?
C23 Zr1 C25 C26 12.37(13) . . . . ?
C24 Zr1 C25 C26 9.40(17) . . . . ?
N1 Zr1 C25 C29 -75.38(11) . . . . ?
C22 Zr1 C25 C29 156.20(11) . . . . ?
C26 Zr1 C25 C29 114.10(15) . . . . ?
C20 Zr1 C25 C29 -178.05(11) . . . . ?
Cl1 Zr1 C25 C29 13.44(13) . . . . ?
C27 Zr1 C25 C29 77.09(12) . . . . ?
C21 Zr1 C25 C29 -175.29(11) . . . . ?
C28 Zr1 C25 C29 37.14(12) . . . . ?
C23 Zr1 C25 C29 126.47(11) . . . . ?
C24 Zr1 C25 C29 123.49(13) . . . . ?
C29 C25 C26 C27 -0.17(17) . . . . ?
Zr1 C25 C26 C27 67.33(11) . . . . ?
C29 C25 C26 Zr1 -67.50(11) . . . . ?
N1 Zr1 C26 C27 -126.16(12) . . . . ?
C22 Zr1 C26 C27 109.40(13) . . . . ?
C25 Zr1 C26 C27 -114.19(17) . . . . ?
C20 Zr1 C26 C27 104.75(13) . . . . ?
Cl1 Zr1 C26 C27 -12.89(13) . . . . ?
C29 Zr1 C26 C27 -76.84(14) . . . . ?
C21 Zr1 C26 C27 126.37(12) . . . . ?
C28 Zr1 C26 C27 -36.82(13) . . . . ?
C23 Zr1 C26 C27 77.37(12) . . . . ?
C24 Zr1 C26 C27 71.77(13) . . . . ?
N1 Zr1 C26 C25 -11.97(13) . . . . ?
C22 Zr1 C26 C25 -136.40(12) . . . . ?
C20 Zr1 C26 C25 -141.06(11) . . . . ?
Cl1 Zr1 C26 C25 101.31(11) . . . . ?
C27 Zr1 C26 C25 114.19(17) . . . . ?
C29 Zr1 C26 C25 37.36(12) . . . . ?
C21 Zr1 C26 C25 -119.44(11) . . . . ?
C28 Zr1 C26 C25 77.38(13) . . . . ?
C23 Zr1 C26 C25 -168.44(12) . . . . ?
C24 Zr1 C26 C25 -174.04(11) . . . . ?
C25 C26 C27 C28 0.33(18) . . . . ?
Zr1 C26 C27 C28 67.22(11) . . . . ?
C25 C26 C27 Zr1 -66.89(11) . . . . ?
N1 Zr1 C27 C28 -31.46(15) . . . . ?
C22 Zr1 C27 C28 179.81(13) . . . . ?
C25 Zr1 C27 C28 -77.18(15) . . . . ?
C26 Zr1 C27 C28 -114.70(18) . . . . ?
C20 Zr1 C27 C28 144.61(12) . . . . ?
Cl1 Zr1 C27 C28 54.57(13) . . . . ?
C29 Zr1 C27 C28 -36.54(14) . . . . ?
C21 Zr1 C27 C28 -178.51(12) . . . . ?
C23 Zr1 C27 C28 149.16(13) . . . . ?
C24 Zr1 C27 C28 128.45(13) . . . . ?
N1 Zr1 C27 C26 83.24(14) . . . . ?
C22 Zr1 C27 C26 -65.49(12) . . . . ?
C25 Zr1 C27 C26 37.52(11) . . . . ?
C20 Zr1 C27 C26 -100.69(12) . . . . ?
Cl1 Zr1 C27 C26 169.27(11) . . . . ?
C29 Zr1 C27 C26 78.16(13) . . . . ?
C21 Zr1 C27 C26 -63.81(13) . . . . ?
C28 Zr1 C27 C26 114.70(18) . . . . ?
C23 Zr1 C27 C26 -96.14(12) . . . . ?
C24 Zr1 C27 C26 -116.85(12) . . . . ?
C26 C27 C28 C29 -0.37(19) . . . . ?
Zr1 C27 C28 C29 66.50(12) . . . . ?
C26 C27 C28 Zr1 -66.87(11) . . . . ?
N1 Zr1 C28 C27 158.87(11) . . . . ?
C22 Zr1 C28 C27 -0.21(15) . . . . ?
C25 Zr1 C28 C27 77.79(13) . . . . ?
C26 Zr1 C28 C27 37.01(10) . . . . ?
C20 Zr1 C28 C27 -64.10(16) . . . . ?
Cl1 Zr1 C28 C27 -122.48(13) . . . . ?
C29 Zr1 C28 C27 115.49(18) . . . . ?
C21 Zr1 C28 C27 2.6(2) . . . . ?
C23 Zr1 C28 C27 -30.68(13) . . . . ?
C24 Zr1 C28 C27 -60.65(13) . . . . ?
N1 Zr1 C28 C29 43.39(13) . . . . ?
C22 Zr1 C28 C29 -115.70(13) . . . . ?
C25 Zr1 C28 C29 -37.70(12) . . . . ?
C26 Zr1 C28 C29 -78.48(13) . . . . ?
C20 Zr1 C28 C29 -179.59(12) . . . . ?
Cl1 Zr1 C28 C29 122.03(13) . . . . ?
C27 Zr1 C28 C29 -115.49(18) . . . . ?
C21 Zr1 C28 C29 -112.87(16) . . . . ?
C23 Zr1 C28 C29 -146.17(12) . . . . ?
C24 Zr1 C28 C29 -176.14(12) . . . . ?
C27 C28 C29 C25 0.26(19) . . . . ?
Zr1 C28 C29 C25 66.79(11) . . . . ?
C27 C28 C29 Zr1 -66.53(12) . . . . ?
C26 C25 C29 C28 -0.05(18) . . . . ?
Zr1 C25 C29 C28 -67.38(12) . . . . ?
C26 C25 C29 Zr1 67.32(11) . . . . ?
N1 Zr1 C29 C28 -140.31(13) . . . . ?
C22 Zr1 C29 C28 83.98(15) . . . . ?
C25 Zr1 C29 C28 113.87(16) . . . . ?
C26 Zr1 C29 C28 76.48(12) . . . . ?
C20 Zr1 C29 C28 171(3) . . . . ?
Cl1 Zr1 C29 C28 -54.97(12) . . . . ?
C27 Zr1 C29 C28 36.43(11) . . . . ?
C21 Zr1 C29 C28 121.72(15) . . . . ?
C23 Zr1 C29 C28 43.44(16) . . . . ?
C24 Zr1 C29 C28 6.7(2) . . . . ?
N1 Zr1 C29 C25 105.81(11) . . . . ?
C22 Zr1 C29 C25 -29.89(14) . . . . ?
C26 Zr1 C29 C25 -37.39(10) . . . . ?
C20 Zr1 C29 C25 57(3) . . . . ?
Cl1 Zr1 C29 C25 -168.85(10) . . . . ?
C27 Zr1 C29 C25 -77.44(11) . . . . ?
C21 Zr1 C29 C25 7.85(17) . . . . ?
C28 Zr1 C29 C25 -113.87(16) . . . . ?
C23 Zr1 C29 C25 -70.43(14) . . . . ?
C24 Zr1 C29 C25 -107.21(16) . . . . ?
